data_4083107
loop_
_publ_author_name
'Gu, Xiaoxia'
'Zhu, Xiancui'
'Wei, Yun'
'Wang, Shaowu'
'Zhou, Shuangliu'
'Zhang, Guangchao'
'Mu, Xiaolong'

_publ_section_title
;
 CNC-Pincer Rare-Earth Metal Amido Complexes with a Diarylamido Linked
 Biscarbene Ligand: Synthesis, Characterization, and Catalytic Activity
;
_journal_issue 9
_journal_name_full Organometallics
_journal_page_first 2372
_journal_paper_doi 10.1021/om500354s
_journal_volume 33
_journal_year 2014
_chemical_formula_sum 'C86 H114 Cl Er2 N13 Si6'
_chemical_formula_weight 1868.41
_chemical_name_systematic
; 
 ? 
;
_space_group_IT_number 14
_symmetry_cell_setting monoclinic
_symmetry_space_group_name_Hall '-P 2yn'
_symmetry_space_group_name_H-M 'P 1 21/n 1'
_atom_sites_solution_hydrogens geom
_atom_sites_solution_primary direct
_atom_sites_solution_secondary difmap
_audit_creation_method SHELXL-97
_cell_angle_alpha 90.00
_cell_angle_beta 105.9630(10)
_cell_angle_gamma 90.00
_cell_formula_units_Z 4
_cell_length_a 19.8629(11)
_cell_length_b 20.9829(12)
_cell_length_c 26.5792(15)
_cell_measurement_reflns_used 9931
_cell_measurement_temperature 293(2)
_cell_measurement_theta_max 0.00
_cell_measurement_theta_min 0.00
_cell_volume 10650.5(10)
_computing_cell_refinement 'Bruker SMART'
_computing_data_collection 'Bruker SMART'
_computing_data_reduction 'Bruker SAINT'
_computing_molecular_graphics 'Bruker SHELXTL'
_computing_publication_material 'Bruker SHELXTL'
_computing_structure_refinement 'SHELXL-97 (Sheldrick, 1997)'
_computing_structure_solution 'SHELXS-97 (Sheldrick, 1990)'
_diffrn_ambient_temperature 293(2)
_diffrn_measured_fraction_theta_full 0.995
_diffrn_measured_fraction_theta_max 0.995
_diffrn_measurement_device_type 'CCD area detector'
_diffrn_measurement_method 'phi and omega scans'
_diffrn_radiation_monochromator graphite
_diffrn_radiation_source 'fine-focus sealed tube'
_diffrn_radiation_type MoK\a
_diffrn_radiation_wavelength 0.71073
_diffrn_reflns_av_R_equivalents 0.0781
_diffrn_reflns_av_sigmaI/netI 0.1056
_diffrn_reflns_limit_h_max 25
_diffrn_reflns_limit_h_min -25
_diffrn_reflns_limit_k_max 27
_diffrn_reflns_limit_k_min -24
_diffrn_reflns_limit_l_max 34
_diffrn_reflns_limit_l_min -34
_diffrn_reflns_number 92560
_diffrn_reflns_theta_full 27.67
_diffrn_reflns_theta_max 27.67
_diffrn_reflns_theta_min 1.50
_exptl_absorpt_coefficient_mu 1.700
_exptl_absorpt_correction_T_max 0.8093
_exptl_absorpt_correction_T_min 0.7727
_exptl_absorpt_correction_type multi-scan
_exptl_crystal_colour yellow
_exptl_crystal_density_diffrn 1.165
_exptl_crystal_density_method 'not measured'
_exptl_crystal_description block
_exptl_crystal_F_000 3832
_exptl_crystal_size_max 0.16
_exptl_crystal_size_mid 0.14
_exptl_crystal_size_min 0.13
_platon_squeeze_details
;
;
_refine_diff_density_max 0.694
_refine_diff_density_min -0.945
_refine_diff_density_rms 0.089
_refine_ls_extinction_method none
_refine_ls_goodness_of_fit_ref 0.969
_refine_ls_hydrogen_treatment mixed
_refine_ls_matrix_type full
_refine_ls_number_parameters 959
_refine_ls_number_reflns 24776
_refine_ls_number_restraints 60
_refine_ls_restrained_S_all 0.978
_refine_ls_R_factor_all 0.1274
_refine_ls_R_factor_gt 0.0536
_refine_ls_shift/su_max 0.003
_refine_ls_shift/su_mean 0.000
_refine_ls_structure_factor_coef Fsqd
_refine_ls_weighting_details 'calc w=1/[\s^2^(Fo^2^)+(0.0452P)^2^+0.0000P] where P=(Fo^2^+2Fc^2^)/3'
_refine_ls_weighting_scheme calc
_refine_ls_wR_factor_gt 0.1093
_refine_ls_wR_factor_ref 0.1239
_reflns_number_gt 11419
_reflns_number_total 24776
_reflns_threshold_expression >2sigma(I)
_cod_data_source_file om500354s_si_002.cif
_cod_data_source_block 4
_cod_depositor_comments
;
The following automatic conversions were performed:

'_symmetry_cell_setting' value 'Monoclinic' changed to 'monoclinic'
according to
/usr/data/users/saulius/crontab/automatic-downloads/rss-feeds/ACS/lib/dictionaries/cif_core.dic
dictionary named 'cif_core.dic' version 2.4.2 from 2011-04-26.

Automatic conversion script
Id: cif_fix_values 2281 2013-09-26 08:29:07Z andrius 

 Adding full bibliography for 4083104--4083112.cif.
;
_cod_original_sg_symbol_H-M P2(1)/n
_cod_database_code 4083107

loop_
_symmetry_equiv_pos_as_xyz
'x, y, z'
'-x+1/2, y+1/2, -z+1/2'
'-x, -y, -z'
'x-1/2, -y-1/2, z-1/2'

loop_
_atom_site_label
_atom_site_type_symbol
_atom_site_fract_x
_atom_site_fract_y
_atom_site_fract_z
_atom_site_U_iso_or_equiv
_atom_site_adp_type
_atom_site_occupancy
_atom_site_symmetry_multiplicity
_atom_site_calc_flag
_atom_site_refinement_flags
C35 C 1.0276(3) 0.3063(2) 0.2848(2) 0.100(2) Uani 1 1 d G
H35 H 1.0014 0.3350 0.2983 0.120 Uiso 1 1 calc R
C36 C 1.0564(3) 0.2528(3) 0.31356(19) 0.135(3) Uani 1 1 d G
H36 H 1.0494 0.2457 0.3463 0.161 Uiso 1 1 calc R
C37 C 1.0956(3) 0.2099(2) 0.2934(3) 0.149(5) Uani 1 1 d G
H37 H 1.1148 0.1741 0.3127 0.178 Uiso 1 1 calc R
C38 C 1.1060(3) 0.2205(2) 0.2445(3) 0.162(5) Uani 1 1 d G
H38 H 1.1322 0.1918 0.2310 0.194 Uiso 1 1 calc R
C39 C 1.0772(3) 0.2740(3) 0.2157(2) 0.120(3) Uani 1 1 d G
H39 H 1.0842 0.2812 0.1830 0.144 Uiso 1 1 calc R
C40 C 1.0380(2) 0.3169(2) 0.2358(2) 0.0766(19) Uani 1 1 d G
C1 C 1.0224(3) 0.6207(3) 0.1040(2) 0.105(3) Uani 1 1 d G
H1 H 1.0609 0.6068 0.1303 0.126 Uiso 1 1 calc R
C2 C 1.0275(4) 0.6754(3) 0.0756(3) 0.157(5) Uani 1 1 d G
H2 H 1.0693 0.6980 0.0830 0.188 Uiso 1 1 calc R
C3 C 0.9700(5) 0.6962(2) 0.0363(3) 0.183(7) Uani 1 1 d G
H3 H 0.9734 0.7327 0.0173 0.220 Uiso 1 1 calc R
C4 C 0.9074(4) 0.6624(3) 0.0253(2) 0.181(6) Uani 1 1 d G
H4 H 0.8690 0.6763 -0.0010 0.217 Uiso 1 1 calc R
C5 C 0.9024(3) 0.6078(3) 0.0536(2) 0.131(3) Uani 1 1 d G
H5 H 0.8605 0.5852 0.0462 0.157 Uiso 1 1 calc R
C6 C 0.9599(3) 0.5869(2) 0.09295(19) 0.0709(17) Uani 1 1 d G
C29 C 0.6945(3) 0.4857(2) 0.30942(17) 0.0726(18) Uani 1 1 d G
C30 C 0.6499(3) 0.5300(3) 0.3222(3) 0.137(3) Uani 1 1 d G
H30 H 0.6109 0.5445 0.2967 0.164 Uiso 1 1 calc R
C31 C 0.6637(4) 0.5528(3) 0.3732(3) 0.155(4) Uani 1 1 d G
H31 H 0.6339 0.5824 0.3817 0.186 Uiso 1 1 calc R
C32 C 0.7221(4) 0.5311(4) 0.4113(2) 0.158(4) Uani 1 1 d G
H32 H 0.7313 0.5463 0.4454 0.189 Uiso 1 1 calc R
C33 C 0.7667(3) 0.4868(4) 0.3985(2) 0.181(5) Uani 1 1 d G
H33 H 0.8057 0.4723 0.4240 0.217 Uiso 1 1 calc R
C34 C 0.7529(3) 0.4640(3) 0.3476(3) 0.131(3) Uani 1 1 d G
H34 H 0.7827 0.4344 0.3390 0.157 Uiso 1 1 calc R
C7 C 0.9541(3) 0.5306(3) 0.1255(2) 0.0711(17) Uani 1 1 d .
H7A H 1.0001 0.5208 0.1484 0.085 Uiso 1 1 calc R
H7B H 0.9239 0.5414 0.1474 0.085 Uiso 1 1 calc R
C8 C 0.9545(3) 0.4472(4) 0.0573(3) 0.082(2) Uani 1 1 d .
H8 H 0.9923 0.4629 0.0469 0.098 Uiso 1 1 calc R
C9 C 0.9178(3) 0.3956(3) 0.0393(2) 0.0724(18) Uani 1 1 d .
H9 H 0.9250 0.3678 0.0140 0.087 Uiso 1 1 calc R
C10 C 0.8712(3) 0.4379(3) 0.1002(2) 0.0542(14) Uani 1 1 d .
C11 C 0.8158(3) 0.3408(3) 0.0553(2) 0.0567(15) Uani 1 1 d .
C12 C 0.7888(3) 0.3212(3) 0.0035(2) 0.0682(17) Uani 1 1 d .
H12 H 0.8011 0.3442 -0.0226 0.082 Uiso 1 1 calc R
C13 C 0.7455(4) 0.2702(3) -0.0110(2) 0.0799(19) Uani 1 1 d .
C14 C 0.7285(4) 0.2376(3) 0.0292(3) 0.087(2) Uani 1 1 d .
H14 H 0.7005 0.2015 0.0215 0.105 Uiso 1 1 calc R
C15 C 0.7522(3) 0.2576(3) 0.0803(2) 0.0696(17) Uani 1 1 d .
H15 H 0.7379 0.2354 0.1059 0.084 Uiso 1 1 calc R
C16 C 0.7960(3) 0.3089(3) 0.0954(2) 0.0542(14) Uani 1 1 d .
C17 C 0.7155(4) 0.2508(4) -0.0688(2) 0.126(3) Uani 1 1 d .
H17A H 0.6658 0.2578 -0.0793 0.189 Uiso 1 1 calc R
H17B H 0.7250 0.2066 -0.0729 0.189 Uiso 1 1 calc R
H17C H 0.7370 0.2761 -0.0902 0.189 Uiso 1 1 calc R
C18 C 0.8353(3) 0.2803(2) 0.1849(2) 0.0529(14) Uani 1 1 d .
C19 C 0.8836(3) 0.2342(3) 0.1797(2) 0.0670(17) Uani 1 1 d .
H19 H 0.8995 0.2350 0.1499 0.080 Uiso 1 1 calc R
C20 C 0.9087(3) 0.1875(3) 0.2165(3) 0.0783(19) Uani 1 1 d .
H20 H 0.9401 0.1573 0.2108 0.094 Uiso 1 1 calc R
C21 C 0.8879(3) 0.1851(3) 0.2614(3) 0.0687(17) Uani 1 1 d .
C22 C 0.8401(3) 0.2297(3) 0.2674(2) 0.0630(16) Uani 1 1 d .
H22 H 0.8254 0.2287 0.2977 0.076 Uiso 1 1 calc R
C23 C 0.8129(3) 0.2762(3) 0.2302(2) 0.0533(14) Uani 1 1 d .
C24 C 0.9158(3) 0.1353(3) 0.3027(3) 0.097(2) Uani 1 1 d .
H24A H 0.9042 0.1469 0.3343 0.146 Uiso 1 1 calc R
H24B H 0.9658 0.1326 0.3096 0.146 Uiso 1 1 calc R
H24C H 0.8953 0.0948 0.2907 0.146 Uiso 1 1 calc R
C25 C 0.7076(3) 0.2955(3) 0.2593(3) 0.0773(19) Uani 1 1 d .
H25 H 0.6992 0.2534 0.2667 0.093 Uiso 1 1 calc R
C26 C 0.6704(3) 0.3460(3) 0.2661(2) 0.0794(19) Uani 1 1 d .
H26 H 0.6316 0.3462 0.2793 0.095 Uiso 1 1 calc R
C27 C 0.7570(3) 0.3813(3) 0.23220(19) 0.0498(13) Uani 1 1 d .
C28 C 0.6790(3) 0.4635(3) 0.2536(2) 0.0729(18) Uani 1 1 d .
H28A H 0.6291 0.4667 0.2372 0.088 Uiso 1 1 calc R
H28B H 0.7027 0.4912 0.2347 0.088 Uiso 1 1 calc R
C41 C 1.0037(3) 0.3715(3) 0.2026(2) 0.0697(17) Uani 1 1 d .
H41A H 1.0319 0.3835 0.1796 0.084 Uiso 1 1 calc R
H41B H 0.9584 0.3577 0.1809 0.084 Uiso 1 1 calc R
C42 C 1.0470(3) 0.4598(3) 0.2647(3) 0.0730(18) Uani 1 1 d .
H42 H 1.0946 0.4518 0.2706 0.088 Uiso 1 1 calc R
C43 C 1.0182(3) 0.5057(3) 0.2863(2) 0.0690(17) Uani 1 1 d .
H43 H 1.0419 0.5362 0.3101 0.083 Uiso 1 1 calc R
C44 C 0.9306(3) 0.4491(2) 0.2337(2) 0.0477(13) Uani 1 1 d .
C45 C 0.8973(3) 0.5405(2) 0.2820(2) 0.0522(14) Uani 1 1 d .
C46 C 0.9148(3) 0.5610(3) 0.3347(2) 0.0700(17) Uani 1 1 d .
H46 H 0.9548 0.5443 0.3578 0.084 Uiso 1 1 calc R
C47 C 0.8759(4) 0.6041(3) 0.3534(3) 0.0772(19) Uani 1 1 d .
C48 C 0.8155(3) 0.6252(3) 0.3175(3) 0.0738(18) Uani 1 1 d .
H48 H 0.7869 0.6541 0.3284 0.089 Uiso 1 1 calc R
C49 C 0.7959(3) 0.6051(3) 0.2662(2) 0.0615(16) Uani 1 1 d .
H49 H 0.7546 0.6205 0.2438 0.074 Uiso 1 1 calc R
C50 C 0.8367(3) 0.5620(2) 0.2468(2) 0.0492(13) Uani 1 1 d .
C51 C 0.8970(4) 0.6248(4) 0.4094(2) 0.118(3) Uani 1 1 d .
H51A H 0.9043 0.6700 0.4111 0.177 Uiso 1 1 calc R
H51B H 0.9396 0.6036 0.4275 0.177 Uiso 1 1 calc R
H51C H 0.8607 0.6140 0.4254 0.177 Uiso 1 1 calc R
C52 C 0.7887(3) 0.5907(3) 0.1584(2) 0.0533(14) Uani 1 1 d .
C53 C 0.8273(3) 0.6474(3) 0.1624(2) 0.0657(17) Uani 1 1 d .
H53 H 0.8677 0.6516 0.1898 0.079 Uiso 1 1 calc R
C54 C 0.8082(4) 0.6971(3) 0.1276(3) 0.0809(19) Uani 1 1 d .
H54 H 0.8354 0.7338 0.1323 0.097 Uiso 1 1 calc R
C55 C 0.7487(4) 0.6931(3) 0.0854(3) 0.088(2) Uani 1 1 d .
C56 C 0.7097(3) 0.6392(3) 0.0800(2) 0.0757(18) Uani 1 1 d .
H56 H 0.6699 0.6356 0.0518 0.091 Uiso 1 1 calc R
C57 C 0.7278(3) 0.5880(3) 0.1160(2) 0.0558(14) Uani 1 1 d .
C58 C 0.7293(5) 0.7482(4) 0.0466(3) 0.144(4) Uani 1 1 d .
H58A H 0.7243 0.7866 0.0650 0.216 Uiso 1 1 calc R
H58B H 0.6859 0.7389 0.0210 0.216 Uiso 1 1 calc R
H58C H 0.7655 0.7539 0.0294 0.216 Uiso 1 1 calc R
C59 C 0.6075(3) 0.5429(3) 0.0883(2) 0.079(2) Uani 1 1 d .
H59 H 0.5836 0.5809 0.0777 0.095 Uiso 1 1 calc R
C60 C 0.5796(3) 0.4852(4) 0.0869(3) 0.087(2) Uani 1 1 d .
H60 H 0.5322 0.4751 0.0758 0.104 Uiso 1 1 calc R
C61 C 0.6970(3) 0.4731(3) 0.11823(19) 0.0504(14) Uani 1 1 d .
C62 C 0.6244(3) 0.3737(3) 0.1097(2) 0.0652(16) Uani 1 1 d .
H62A H 0.6006 0.3662 0.1365 0.078 Uiso 1 1 calc R
H62B H 0.6699 0.3532 0.1208 0.078 Uiso 1 1 calc R
C63 C 0.5827(3) 0.3443(3) 0.0592(2) 0.0583(15) Uani 1 1 d .
C64 C 0.5946(4) 0.3584(3) 0.0125(3) 0.091(2) Uani 1 1 d .
H64 H 0.6299 0.3871 0.0115 0.109 Uiso 1 1 calc R
C65 C 0.5549(5) 0.3306(4) -0.0342(3) 0.106(3) Uani 1 1 d .
H65 H 0.5632 0.3410 -0.0659 0.127 Uiso 1 1 calc R
C66 C 0.5038(4) 0.2881(4) -0.0320(3) 0.100(3) Uani 1 1 d .
H66 H 0.4770 0.2693 -0.0627 0.120 Uiso 1 1 calc R
C67 C 0.4919(4) 0.2732(4) 0.0134(4) 0.106(3) Uani 1 1 d .
H67 H 0.4572 0.2439 0.0144 0.127 Uiso 1 1 calc R
C68 C 0.5313(3) 0.3013(3) 0.0592(3) 0.083(2) Uani 1 1 d .
H68 H 0.5224 0.2907 0.0907 0.100 Uiso 1 1 calc R
C69 C 0.2600(5) 0.1766(4) 0.1780(4) 0.175(4) Uani 1 1 d .
H69A H 0.2788 0.1742 0.2153 0.263 Uiso 1 1 calc R
H69B H 0.2667 0.1365 0.1626 0.263 Uiso 1 1 calc R
H69C H 0.2108 0.1860 0.1695 0.263 Uiso 1 1 calc R
C70 C 0.3416(6) 0.2028(5) 0.0976(3) 0.189(5) Uani 1 1 d .
H70A H 0.3632 0.2344 0.0811 0.283 Uiso 1 1 calc R
H70B H 0.3034 0.1834 0.0719 0.283 Uiso 1 1 calc R
H70C H 0.3755 0.1707 0.1132 0.283 Uiso 1 1 calc R
C71 C 0.2366(4) 0.2984(4) 0.1183(4) 0.186(5) Uani 1 1 d .
H71A H 0.2217 0.3221 0.1442 0.279 Uiso 1 1 calc R
H71B H 0.1977 0.2749 0.0969 0.279 Uiso 1 1 calc R
H71C H 0.2539 0.3272 0.0967 0.279 Uiso 1 1 calc R
C72 C 0.4264(5) 0.1561(4) 0.2512(4) 0.160(4) Uani 1 1 d .
H72A H 0.3937 0.1352 0.2226 0.240 Uiso 1 1 calc R
H72B H 0.4071 0.1586 0.2805 0.240 Uiso 1 1 calc R
H72C H 0.4694 0.1324 0.2609 0.240 Uiso 1 1 calc R
C73 C 0.4911(4) 0.2809(4) 0.2937(3) 0.110(3) Uani 1 1 d .
H73A H 0.5027 0.3239 0.2868 0.165 Uiso 1 1 calc R
H73B H 0.5332 0.2580 0.3100 0.165 Uiso 1 1 calc R
H73C H 0.4611 0.2814 0.3165 0.165 Uiso 1 1 calc R
C74 C 0.5128(4) 0.2303(5) 0.1929(3) 0.151(4) Uani 1 1 d .
H74A H 0.4927 0.2071 0.1612 0.227 Uiso 1 1 calc R
H74B H 0.5521 0.2071 0.2141 0.227 Uiso 1 1 calc R
H74C H 0.5281 0.2714 0.1845 0.227 Uiso 1 1 calc R
C75 C 0.2407(5) 0.4015(5) 0.3377(4) 0.163(3) Uani 1 1 d U
H75A H 0.2501 0.4105 0.3744 0.244 Uiso 1 1 calc R
H75B H 0.2018 0.3728 0.3272 0.244 Uiso 1 1 calc R
H75C H 0.2298 0.4405 0.3182 0.244 Uiso 1 1 calc R
C76 C 0.2860(5) 0.2907(4) 0.2925(4) 0.159(3) Uani 1 1 d U
H76A H 0.2600 0.2992 0.2570 0.238 Uiso 1 1 calc R
H76B H 0.2560 0.2708 0.3107 0.238 Uiso 1 1 calc R
H76C H 0.3245 0.2628 0.2929 0.238 Uiso 1 1 calc R
C77 C 0.3793(4) 0.3432(4) 0.3905(3) 0.148(3) Uani 1 1 d U
H77A H 0.4212 0.3241 0.3860 0.222 Uiso 1 1 calc R
H77B H 0.3563 0.3136 0.4078 0.222 Uiso 1 1 calc R
H77C H 0.3913 0.3810 0.4114 0.222 Uiso 1 1 calc R
C78 C 0.4126(6) 0.5388(5) 0.2664(4) 0.186(4) Uani 1 1 d U
H78A H 0.4271 0.5179 0.2390 0.278 Uiso 1 1 calc R
H78B H 0.4469 0.5700 0.2828 0.278 Uiso 1 1 calc R
H78C H 0.3684 0.5595 0.2518 0.278 Uiso 1 1 calc R
C79 C 0.3571(7) 0.5241(6) 0.3578(5) 0.244(5) Uani 1 1 d U
H79A H 0.3301 0.5577 0.3372 0.366 Uiso 1 1 calc R
H79B H 0.3911 0.5421 0.3873 0.366 Uiso 1 1 calc R
H79C H 0.3266 0.4961 0.3699 0.366 Uiso 1 1 calc R
C80 C 0.4916(5) 0.4594(5) 0.3581(4) 0.189(4) Uani 1 1 d U
H80A H 0.4889 0.4254 0.3816 0.283 Uiso 1 1 calc R
H80B H 0.5111 0.4965 0.3779 0.283 Uiso 1 1 calc R
H80C H 0.5209 0.4467 0.3365 0.283 Uiso 1 1 calc R
C81 C 0.4040(4) 0.5341(4) 0.1088(3) 0.119(3) Uani 1 1 d .
H81A H 0.3802 0.5717 0.1154 0.179 Uiso 1 1 calc R
H81B H 0.4221 0.5414 0.0793 0.179 Uiso 1 1 calc R
H81C H 0.4419 0.5243 0.1390 0.179 Uiso 1 1 calc R
C82 C 0.2758(4) 0.4863(4) 0.0298(3) 0.131(3) Uani 1 1 d .
H82A H 0.2496 0.4489 0.0155 0.197 Uiso 1 1 calc R
H82B H 0.3003 0.5018 0.0059 0.197 Uiso 1 1 calc R
H82C H 0.2444 0.5186 0.0354 0.197 Uiso 1 1 calc R
C83 C 0.3876(4) 0.3936(3) 0.0775(3) 0.118(3) Uani 1 1 d .
H83A H 0.4247 0.3813 0.1075 0.177 Uiso 1 1 calc R
H83B H 0.4068 0.4039 0.0491 0.177 Uiso 1 1 calc R
H83C H 0.3550 0.3590 0.0674 0.177 Uiso 1 1 calc R
C84 C 0.2379(4) 0.5782(4) 0.1440(4) 0.137(3) Uani 1 1 d .
H84A H 0.2764 0.5933 0.1718 0.206 Uiso 1 1 calc R
H84B H 0.1952 0.5971 0.1471 0.206 Uiso 1 1 calc R
H84C H 0.2452 0.5898 0.1109 0.206 Uiso 1 1 calc R
C85 C 0.2069(5) 0.4717(6) 0.2085(4) 0.203(6) Uani 1 1 d .
H85A H 0.2034 0.4264 0.2124 0.305 Uiso 1 1 calc R
H85B H 0.1625 0.4911 0.2066 0.305 Uiso 1 1 calc R
H85C H 0.2418 0.4885 0.2381 0.305 Uiso 1 1 calc R
C86 C 0.1516(4) 0.4677(5) 0.0939(4) 0.158(4) Uani 1 1 d .
H86A H 0.1463 0.4972 0.0655 0.238 Uiso 1 1 calc R
H86B H 0.1110 0.4697 0.1068 0.238 Uiso 1 1 calc R
H86C H 0.1565 0.4253 0.0818 0.238 Uiso 1 1 calc R
Cl1 Cl 0.49505(9) 0.41331(11) 0.20918(9) 0.1248(8) Uani 1 1 d .
Er1 Er 0.812727(13) 0.435513(11) 0.171517(9) 0.04754(8) Uani 1 1 d .
Er2 Er 0.370401(15) 0.386228(14) 0.209491(12) 0.07018(11) Uani 1 1 d .
N1 N 0.9261(2) 0.4737(2) 0.09468(18) 0.0598(12) Uani 1 1 d .
N2 N 0.8668(2) 0.3909(2) 0.06532(17) 0.0543(12) Uani 1 1 d .
N3 N 0.8150(2) 0.32971(19) 0.14811(17) 0.0506(11) Uani 1 1 d .
N4 N 0.7604(2) 0.3167(2) 0.23944(16) 0.0527(12) Uani 1 1 d .
N5 N 0.7013(2) 0.3978(2) 0.24956(18) 0.0604(12) Uani 1 1 d .
N6 N 0.9939(2) 0.4268(2) 0.23238(18) 0.0588(12) Uani 1 1 d .
N7 N 0.9465(2) 0.4997(2) 0.26691(17) 0.0538(12) Uani 1 1 d .
N8 N 0.8118(2) 0.5414(2) 0.19454(16) 0.0499(11) Uani 1 1 d .
N9 N 0.6788(2) 0.5354(2) 0.10871(16) 0.0541(12) Uani 1 1 d .
N10 N 0.6343(3) 0.4427(2) 0.10480(17) 0.0613(12) Uani 1 1 d .
N11 N 0.3710(3) 0.2813(2) 0.19597(19) 0.0789(15) Uani 1 1 d .
N12 N 0.3601(3) 0.4105(3) 0.2892(2) 0.0915(17) Uani 1 1 d .
N13 N 0.3062(2) 0.4495(2) 0.14479(19) 0.0670(13) Uani 1 1 d .
Si1 Si 0.30704(14) 0.24235(11) 0.15105(10) 0.1135(8) Uani 1 1 d .
Si2 Si 0.44460(13) 0.24084(11) 0.23026(9) 0.1010(7) Uani 1 1 d .
Si3 Si 0.31911(11) 0.36457(11) 0.32465(8) 0.0922(6) Uani 1 1 d U
Si4 Si 0.40328(15) 0.47789(12) 0.31654(11) 0.1284(9) Uani 1 1 d U
Si5 Si 0.23183(10) 0.48905(11) 0.14806(9) 0.0963(7) Uani 1 1 d .
Si6 Si 0.34101(10) 0.46558(10) 0.09435(8) 0.0844(6) Uani 1 1 d .

loop_
_atom_site_aniso_label
_atom_site_aniso_U_11
_atom_site_aniso_U_22
_atom_site_aniso_U_33
_atom_site_aniso_U_23
_atom_site_aniso_U_13
_atom_site_aniso_U_12
C35 0.107(6) 0.082(5) 0.093(6) 0.030(4) -0.001(5) 0.016(4)
C36 0.147(9) 0.109(7) 0.112(7) 0.036(6) -0.023(6) -0.008(6)
C37 0.104(8) 0.091(7) 0.213(13) 0.013(8) -0.021(7) 0.020(6)
C38 0.089(7) 0.090(8) 0.304(16) 0.009(9) 0.052(9) 0.022(6)
C39 0.079(6) 0.083(6) 0.197(9) -0.007(6) 0.035(6) 0.019(5)
C40 0.047(4) 0.069(5) 0.101(6) -0.001(4) -0.001(4) 0.015(3)
C1 0.121(7) 0.095(6) 0.113(6) -0.028(5) 0.056(5) -0.035(5)
C2 0.264(14) 0.074(7) 0.183(11) -0.030(7) 0.147(11) -0.057(8)
C3 0.37(2) 0.069(7) 0.161(11) 0.018(7) 0.148(13) 0.035(10)
C4 0.324(17) 0.111(9) 0.123(8) 0.058(7) 0.085(10) 0.053(10)
C5 0.148(8) 0.128(8) 0.110(7) 0.042(6) 0.022(6) 0.007(6)
C6 0.086(5) 0.070(4) 0.065(4) -0.003(3) 0.032(4) -0.009(4)
C29 0.080(5) 0.069(5) 0.076(5) 0.007(4) 0.033(4) -0.005(4)
C30 0.188(10) 0.132(8) 0.113(7) -0.025(6) 0.079(7) 0.019(7)
C31 0.181(11) 0.164(10) 0.136(9) -0.045(8) 0.069(8) 0.013(8)
C32 0.169(11) 0.194(12) 0.107(8) -0.063(8) 0.031(8) -0.027(9)
C33 0.158(10) 0.242(14) 0.119(9) -0.084(9) 0.000(7) 0.017(9)
C34 0.116(7) 0.167(9) 0.093(6) -0.034(6) -0.001(5) 0.017(6)
C7 0.068(4) 0.082(5) 0.062(4) 0.003(4) 0.016(3) -0.018(4)
C8 0.074(5) 0.106(6) 0.075(5) 0.003(4) 0.039(4) -0.012(4)
C9 0.079(5) 0.068(5) 0.078(5) -0.010(4) 0.036(4) -0.005(4)
C10 0.061(4) 0.053(4) 0.048(3) 0.010(3) 0.015(3) -0.003(3)
C11 0.067(4) 0.055(4) 0.047(3) -0.003(3) 0.014(3) 0.008(3)
C12 0.087(5) 0.068(4) 0.053(4) 0.002(3) 0.025(3) 0.000(4)
C13 0.097(5) 0.078(5) 0.061(4) -0.016(4) 0.017(4) -0.016(4)
C14 0.104(6) 0.071(5) 0.087(5) -0.020(4) 0.028(4) -0.031(4)
C15 0.092(5) 0.064(4) 0.051(4) -0.006(3) 0.016(3) -0.018(4)
C16 0.063(4) 0.045(3) 0.052(4) -0.003(3) 0.010(3) 0.005(3)
C17 0.157(8) 0.151(8) 0.063(5) -0.032(5) 0.021(5) -0.030(6)
C18 0.066(4) 0.038(3) 0.057(4) 0.006(3) 0.018(3) 0.007(3)
C19 0.083(5) 0.056(4) 0.068(4) 0.007(3) 0.031(4) -0.001(3)
C20 0.086(5) 0.065(5) 0.090(5) 0.013(4) 0.033(4) 0.015(4)
C21 0.066(4) 0.054(4) 0.079(5) 0.018(3) 0.007(4) -0.001(3)
C22 0.073(4) 0.064(4) 0.052(4) 0.012(3) 0.017(3) -0.008(3)
C23 0.054(4) 0.047(4) 0.058(4) 0.004(3) 0.015(3) -0.006(3)
C24 0.090(5) 0.084(5) 0.107(6) 0.033(4) 0.010(4) 0.000(4)
C25 0.072(5) 0.062(4) 0.108(5) 0.023(4) 0.041(4) 0.001(4)
C26 0.072(5) 0.084(5) 0.092(5) 0.015(4) 0.039(4) -0.011(4)
C27 0.053(4) 0.048(4) 0.050(3) -0.001(3) 0.017(3) -0.005(3)
C28 0.072(4) 0.064(4) 0.092(5) 0.000(4) 0.039(4) -0.005(3)
C41 0.058(4) 0.077(5) 0.074(4) 0.008(4) 0.019(3) 0.013(3)
C42 0.050(4) 0.075(5) 0.090(5) 0.007(4) 0.012(4) 0.001(4)
C43 0.054(4) 0.068(4) 0.077(4) -0.002(3) 0.004(3) -0.006(3)
C44 0.041(3) 0.047(3) 0.052(3) -0.009(3) 0.007(3) 0.006(3)
C45 0.050(4) 0.048(3) 0.054(4) -0.005(3) 0.007(3) 0.001(3)
C46 0.065(4) 0.072(4) 0.059(4) 0.003(3) -0.004(3) -0.002(4)
C47 0.096(5) 0.069(5) 0.065(4) -0.009(4) 0.021(4) 0.002(4)
C48 0.079(5) 0.058(4) 0.087(5) -0.011(4) 0.025(4) 0.012(3)
C49 0.062(4) 0.056(4) 0.057(4) -0.009(3) 0.002(3) 0.004(3)
C50 0.051(3) 0.043(3) 0.051(3) -0.001(3) 0.011(3) -0.005(3)
C51 0.168(8) 0.113(7) 0.057(5) -0.035(4) 0.004(5) 0.011(6)
C52 0.053(4) 0.049(3) 0.053(4) -0.003(3) 0.008(3) -0.003(3)
C53 0.073(4) 0.054(4) 0.060(4) -0.002(3) 0.003(3) -0.006(3)
C54 0.094(5) 0.052(4) 0.094(5) 0.007(4) 0.022(4) -0.012(4)
C55 0.097(6) 0.075(5) 0.079(5) 0.022(4) 0.004(4) -0.010(4)
C56 0.077(5) 0.068(4) 0.070(4) 0.015(4) 0.000(4) 0.003(4)
C57 0.057(4) 0.048(3) 0.059(4) -0.001(3) 0.011(3) -0.002(3)
C58 0.186(9) 0.100(7) 0.118(7) 0.054(6) -0.005(6) -0.007(6)
C59 0.046(4) 0.077(5) 0.095(5) -0.019(4) -0.011(3) 0.014(4)
C60 0.051(4) 0.084(5) 0.116(6) -0.029(5) 0.009(4) -0.004(4)
C61 0.049(4) 0.047(4) 0.049(3) -0.006(3) 0.004(3) -0.004(3)
C62 0.067(4) 0.063(4) 0.064(4) 0.002(3) 0.015(3) -0.014(3)
C63 0.063(4) 0.051(4) 0.059(4) -0.003(3) 0.015(3) -0.013(3)
C64 0.094(5) 0.102(6) 0.076(5) -0.013(4) 0.022(4) -0.037(4)
C65 0.154(8) 0.087(6) 0.077(6) -0.009(4) 0.032(5) -0.012(6)
C66 0.123(7) 0.071(5) 0.086(6) -0.023(5) -0.005(5) -0.010(5)
C67 0.103(6) 0.100(6) 0.105(7) -0.018(5) 0.012(5) -0.053(5)
C68 0.087(5) 0.085(5) 0.077(5) -0.006(4) 0.022(4) -0.014(4)
C69 0.215(11) 0.133(9) 0.171(10) 0.008(7) 0.041(8) -0.071(8)
C70 0.271(13) 0.181(11) 0.099(7) -0.034(7) 0.024(8) -0.002(9)
C71 0.116(8) 0.142(9) 0.237(12) 0.028(8) -0.056(7) -0.051(7)
C72 0.238(11) 0.074(6) 0.160(9) 0.034(6) 0.040(8) 0.043(7)
C73 0.111(6) 0.121(7) 0.098(6) 0.026(5) 0.030(5) 0.024(5)
C74 0.152(8) 0.184(10) 0.129(7) 0.015(7) 0.057(6) 0.074(7)
C75 0.135(5) 0.207(7) 0.172(7) 0.045(5) 0.086(4) 0.069(5)
C76 0.183(7) 0.156(5) 0.161(6) -0.038(5) 0.089(5) -0.067(5)
C77 0.150(6) 0.159(7) 0.119(4) 0.048(4) 0.010(4) 0.025(5)
C78 0.211(8) 0.134(7) 0.189(6) 0.024(4) 0.016(5) -0.036(6)
C79 0.278(8) 0.232(9) 0.243(8) -0.093(6) 0.106(7) 0.015(6)
C80 0.162(4) 0.187(8) 0.180(7) 0.011(6) -0.014(4) -0.025(5)
C81 0.113(6) 0.103(6) 0.142(7) 0.022(5) 0.036(6) -0.032(5)
C82 0.124(7) 0.164(9) 0.100(6) 0.011(6) 0.019(5) 0.019(6)
C83 0.124(7) 0.101(6) 0.142(7) 0.006(5) 0.056(6) 0.029(5)
C84 0.133(8) 0.098(7) 0.182(9) 0.000(6) 0.048(7) 0.028(6)
C85 0.127(8) 0.328(16) 0.187(10) 0.117(10) 0.099(8) 0.089(9)
C86 0.060(5) 0.191(10) 0.204(10) 0.010(8) 0.003(6) 0.003(6)
Cl1 0.0601(12) 0.1382(19) 0.166(2) 0.0569(16) 0.0139(12) -0.0024(12)
Er1 0.05085(15) 0.04224(14) 0.04778(14) 0.00082(12) 0.01064(11) -0.00176(12)
Er2 0.05816(19) 0.0636(2) 0.0847(2) 0.01215(16) 0.01291(16) 0.00370(15)
N1 0.061(3) 0.060(3) 0.057(3) 0.000(3) 0.014(3) -0.011(3)
N2 0.065(3) 0.051(3) 0.051(3) -0.005(2) 0.023(2) -0.003(2)
N3 0.057(3) 0.039(3) 0.054(3) 0.008(2) 0.013(2) 0.002(2)
N4 0.051(3) 0.054(3) 0.053(3) 0.010(2) 0.014(2) -0.006(2)
N5 0.066(3) 0.043(3) 0.076(3) 0.000(2) 0.026(3) -0.004(3)
N6 0.054(3) 0.064(3) 0.058(3) 0.007(3) 0.016(3) 0.011(3)
N7 0.041(3) 0.054(3) 0.060(3) 0.006(2) 0.003(2) 0.000(2)
N8 0.057(3) 0.044(3) 0.043(3) 0.000(2) 0.005(2) 0.001(2)
N9 0.047(3) 0.054(3) 0.054(3) -0.006(2) 0.002(2) 0.004(2)
N10 0.057(3) 0.058(3) 0.066(3) -0.009(3) 0.012(3) -0.004(3)
N11 0.094(4) 0.067(4) 0.076(4) 0.011(3) 0.026(3) 0.008(3)
N12 0.083(4) 0.086(4) 0.099(4) 0.010(3) 0.015(3) 0.011(3)
N13 0.052(3) 0.065(3) 0.081(3) 0.014(3) 0.015(3) 0.004(2)
Si1 0.147(2) 0.0744(15) 0.1107(18) 0.0044(14) 0.0218(17) -0.0167(15)
Si2 0.1302(19) 0.0883(16) 0.0945(16) 0.0190(13) 0.0478(15) 0.0381(14)
Si3 0.0918(15) 0.0998(16) 0.0892(14) 0.0094(12) 0.0318(12) 0.0184(12)
Si4 0.155(2) 0.0895(17) 0.127(2) -0.0214(14) 0.0159(16) -0.0027(16)
Si5 0.0644(13) 0.1069(18) 0.1160(18) 0.0319(14) 0.0221(12) 0.0187(12)
Si6 0.0794(14) 0.0824(14) 0.0894(14) 0.0143(11) 0.0201(12) 0.0047(11)

loop_
_atom_type_symbol
_atom_type_description
_atom_type_scat_dispersion_real
_atom_type_scat_dispersion_imag
_atom_type_scat_source
C C 0.0033 0.0016 'International Tables Vol C Tables 4.2.6.8 and 6.1.1.4'
H H 0.0000 0.0000 'International Tables Vol C Tables 4.2.6.8 and 6.1.1.4'
N N 0.0061 0.0033 'International Tables Vol C Tables 4.2.6.8 and 6.1.1.4'
Si Si 0.0817 0.0704 'International Tables Vol C Tables 4.2.6.8 and 6.1.1.4'
Er Er -0.2586 4.9576 'International Tables Vol C Tables 4.2.6.8 and 6.1.1.4'
Cl Cl 0.1484 0.1585 'International Tables Vol C Tables 4.2.6.8 and 6.1.1.4'

loop_
_geom_angle_atom_site_label_1
_geom_angle_atom_site_label_2
_geom_angle_atom_site_label_3
_geom_angle
C36 C35 C40 120.0
C36 C35 H35 120.0
C40 C35 H35 120.0
C35 C36 C37 120.0
C35 C36 H36 120.0
C37 C36 H36 120.0
C38 C37 C36 120.0
C38 C37 H37 120.0
C36 C37 H37 120.0
C37 C38 C39 120.0
C37 C38 H38 120.0
C39 C38 H38 120.0
C40 C39 C38 120.0
C40 C39 H39 120.0
C38 C39 H39 120.0
C39 C40 C35 120.0
C39 C40 C41 118.8(5)
C35 C40 C41 121.0(5)
C2 C1 C6 120.0
C2 C1 H1 120.0
C6 C1 H1 120.0
C3 C2 C1 120.0
C3 C2 H2 120.0
C1 C2 H2 120.0
C2 C3 C4 120.0
C2 C3 H3 120.0
C4 C3 H3 120.0
C5 C4 C3 120.0
C5 C4 H4 120.0
C3 C4 H4 120.0
C4 C5 C6 120.0
C4 C5 H5 120.0
C6 C5 H5 120.0
C5 C6 C1 120.0
C5 C6 C7 120.5(5)
C1 C6 C7 119.4(5)
C30 C29 C34 120.0
C30 C29 C28 118.5(5)
C34 C29 C28 121.5(5)
C31 C30 C29 120.0
C31 C30 H30 120.0
C29 C30 H30 120.0
C30 C31 C32 120.0
C30 C31 H31 120.0
C32 C31 H31 120.0
C33 C32 C31 120.0
C33 C32 H32 120.0
C31 C32 H32 120.0
C34 C33 C32 120.0
C34 C33 H33 120.0
C32 C33 H33 120.0
C33 C34 C29 120.0
C33 C34 H34 120.0
C29 C34 H34 120.0
N1 C7 C6 113.5(5)
N1 C7 H7A 108.9
C6 C7 H7A 108.9
N1 C7 H7B 108.9
C6 C7 H7B 108.9
H7A C7 H7B 107.7
C9 C8 N1 107.3(6)
C9 C8 H8 126.3
N1 C8 H8 126.3
C8 C9 N2 106.5(6)
C8 C9 H9 126.8
N2 C9 H9 126.8
N2 C10 N1 103.4(4)
N2 C10 Er1 124.0(4)
N1 C10 Er1 130.5(4)
C12 C11 C16 119.7(6)
C12 C11 N2 117.4(5)
C16 C11 N2 122.7(5)
C13 C12 C11 123.5(6)
C13 C12 H12 118.2
C11 C12 H12 118.2
C12 C13 C14 116.1(6)
C12 C13 C17 121.9(6)
C14 C13 C17 122.0(6)
C15 C14 C13 121.4(6)
C15 C14 H14 119.3
C13 C14 H14 119.3
C16 C15 C14 123.0(6)
C16 C15 H15 118.5
C14 C15 H15 118.5
C15 C16 C11 116.2(5)
C15 C16 N3 120.4(5)
C11 C16 N3 123.3(5)
C13 C17 H17A 109.5
C13 C17 H17B 109.5
H17A C17 H17B 109.5
C13 C17 H17C 109.5
H17A C17 H17C 109.5
H17B C17 H17C 109.5
C19 C18 C23 115.6(5)
C19 C18 N3 121.1(5)
C23 C18 N3 123.2(5)
C20 C19 C18 123.3(6)
C20 C19 H19 118.4
C18 C19 H19 118.4
C21 C20 C19 120.5(6)
C21 C20 H20 119.8
C19 C20 H20 119.8
C20 C21 C22 117.6(6)
C20 C21 C24 121.5(6)
C22 C21 C24 120.9(6)
C21 C22 C23 122.8(6)
C21 C22 H22 118.6
C23 C22 H22 118.6
C22 C23 C18 120.3(5)
C22 C23 N4 117.3(5)
C18 C23 N4 122.3(5)
C21 C24 H24A 109.5
C21 C24 H24B 109.5
H24A C24 H24B 109.5
C21 C24 H24C 109.5
H24A C24 H24C 109.5
H24B C24 H24C 109.5
C26 C25 N4 107.8(6)
C26 C25 H25 126.1
N4 C25 H25 126.1
C25 C26 N5 105.8(6)
C25 C26 H26 127.1
N5 C26 H26 127.1
N5 C27 N4 102.7(4)
N5 C27 Er1 131.2(4)
N4 C27 Er1 122.3(4)
N5 C28 C29 112.4(5)
N5 C28 H28A 109.1
C29 C28 H28A 109.1
N5 C28 H28B 109.1
C29 C28 H28B 109.1
H28A C28 H28B 107.9
N6 C41 C40 113.6(5)
N6 C41 H41A 108.8
C40 C41 H41A 108.8
N6 C41 H41B 108.8
C40 C41 H41B 108.8
H41A C41 H41B 107.7
C43 C42 N6 106.9(6)
C43 C42 H42 126.5
N6 C42 H42 126.5
C42 C43 N7 107.1(6)
C42 C43 H43 126.5
N7 C43 H43 126.5
N6 C44 N7 103.5(4)
N6 C44 Er1 131.1(4)
N7 C44 Er1 122.0(3)
C50 C45 C46 120.2(5)
C50 C45 N7 122.5(5)
C46 C45 N7 117.2(5)
C47 C46 C45 123.4(6)
C47 C46 H46 118.3
C45 C46 H46 118.3
C46 C47 C48 115.4(6)
C46 C47 C51 121.4(7)
C48 C47 C51 123.1(7)
C49 C48 C47 122.7(6)
C49 C48 H48 118.7
C47 C48 H48 118.7
C48 C49 C50 121.8(5)
C48 C49 H49 119.1
C50 C49 H49 119.1
C45 C50 C49 116.5(5)
C45 C50 N8 124.9(5)
C49 C50 N8 118.5(5)
C47 C51 H51A 109.5
C47 C51 H51B 109.5
H51A C51 H51B 109.5
C47 C51 H51C 109.5
H51A C51 H51C 109.5
H51B C51 H51C 109.5
N8 C52 C53 120.4(5)
N8 C52 C57 124.5(5)
C53 C52 C57 115.1(5)
C54 C53 C52 123.2(6)
C54 C53 H53 118.4
C52 C53 H53 118.4
C53 C54 C55 120.8(6)
C53 C54 H54 119.6
C55 C54 H54 119.6
C56 C55 C54 118.1(6)
C56 C55 C58 121.9(7)
C54 C55 C58 120.0(7)
C55 C56 C57 121.9(6)
C55 C56 H56 119.1
C57 C56 H56 119.1
C52 C57 C56 120.9(5)
C52 C57 N9 122.2(5)
C56 C57 N9 116.8(5)
C55 C58 H58A 109.5
C55 C58 H58B 109.5
H58A C58 H58B 109.5
C55 C58 H58C 109.5
H58A C58 H58C 109.5
H58B C58 H58C 109.5
C60 C59 N9 106.3(6)
C60 C59 H59 126.8
N9 C59 H59 126.8
C59 C60 N10 107.2(6)
C59 C60 H60 126.4
N10 C60 H60 126.4
N10 C61 N9 102.9(5)
N10 C61 Er1 130.0(4)
N9 C61 Er1 124.7(4)
N10 C62 C63 112.3(5)
N10 C62 H62A 109.2
C63 C62 H62A 109.2
N10 C62 H62B 109.2
C63 C62 H62B 109.2
H62A C62 H62B 107.9
C64 C63 C68 117.6(6)
C64 C63 C62 122.4(5)
C68 C63 C62 120.0(6)
C63 C64 C65 121.4(7)
C63 C64 H64 119.3
C65 C64 H64 119.3
C66 C65 C64 118.6(7)
C66 C65 H65 120.7
C64 C65 H65 120.7
C67 C66 C65 120.8(7)
C67 C66 H66 119.6
C65 C66 H66 119.6
C66 C67 C68 120.0(7)
C66 C67 H67 120.0
C68 C67 H67 120.0
C63 C68 C67 121.5(7)
C63 C68 H68 119.2
C67 C68 H68 119.2
Si1 C69 H69A 109.5
Si1 C69 H69B 109.5
H69A C69 H69B 109.5
Si1 C69 H69C 109.5
H69A C69 H69C 109.5
H69B C69 H69C 109.5
Si1 C70 H70A 109.5
Si1 C70 H70B 109.5
H70A C70 H70B 109.5
Si1 C70 H70C 109.5
H70A C70 H70C 109.5
H70B C70 H70C 109.5
Si1 C71 H71A 109.5
Si1 C71 H71B 109.5
H71A C71 H71B 109.5
Si1 C71 H71C 109.5
H71A C71 H71C 109.5
H71B C71 H71C 109.5
Si2 C72 H72A 109.5
Si2 C72 H72B 109.5
H72A C72 H72B 109.5
Si2 C72 H72C 109.5
H72A C72 H72C 109.5
H72B C72 H72C 109.5
Si2 C73 H73A 109.5
Si2 C73 H73B 109.5
H73A C73 H73B 109.5
Si2 C73 H73C 109.5
H73A C73 H73C 109.5
H73B C73 H73C 109.5
Si2 C74 H74A 109.5
Si2 C74 H74B 109.5
H74A C74 H74B 109.5
Si2 C74 H74C 109.5
H74A C74 H74C 109.5
H74B C74 H74C 109.5
Si3 C75 H75A 109.5
Si3 C75 H75B 109.5
H75A C75 H75B 109.5
Si3 C75 H75C 109.5
H75A C75 H75C 109.5
H75B C75 H75C 109.5
Si3 C76 H76A 109.5
Si3 C76 H76B 109.5
H76A C76 H76B 109.5
Si3 C76 H76C 109.5
H76A C76 H76C 109.5
H76B C76 H76C 109.5
Si3 C77 H77A 109.5
Si3 C77 H77B 109.5
H77A C77 H77B 109.5
Si3 C77 H77C 109.5
H77A C77 H77C 109.5
H77B C77 H77C 109.5
Si4 C78 H78A 109.5
Si4 C78 H78B 109.5
H78A C78 H78B 109.5
Si4 C78 H78C 109.5
H78A C78 H78C 109.5
H78B C78 H78C 109.5
Si4 C79 H79A 109.5
Si4 C79 H79B 109.5
H79A C79 H79B 109.5
Si4 C79 H79C 109.5
H79A C79 H79C 109.5
H79B C79 H79C 109.5
Si4 C80 H80A 109.5
Si4 C80 H80B 109.5
H80A C80 H80B 109.5
Si4 C80 H80C 109.5
H80A C80 H80C 109.5
H80B C80 H80C 109.5
Si6 C81 H81A 109.5
Si6 C81 H81B 109.5
H81A C81 H81B 109.5
Si6 C81 H81C 109.5
H81A C81 H81C 109.5
H81B C81 H81C 109.5
Si6 C82 H82A 109.5
Si6 C82 H82B 109.5
H82A C82 H82B 109.5
Si6 C82 H82C 109.5
H82A C82 H82C 109.5
H82B C82 H82C 109.5
Si6 C83 H83A 109.5
Si6 C83 H83B 109.5
H83A C83 H83B 109.5
Si6 C83 H83C 109.5
H83A C83 H83C 109.5
H83B C83 H83C 109.5
Si5 C84 H84A 109.5
Si5 C84 H84B 109.5
H84A C84 H84B 109.5
Si5 C84 H84C 109.5
H84A C84 H84C 109.5
H84B C84 H84C 109.5
Si5 C85 H85A 109.5
Si5 C85 H85B 109.5
H85A C85 H85B 109.5
Si5 C85 H85C 109.5
H85A C85 H85C 109.5
H85B C85 H85C 109.5
Si5 C86 H86A 109.5
Si5 C86 H86B 109.5
H86A C86 H86B 109.5
Si5 C86 H86C 109.5
H86A C86 H86C 109.5
H86B C86 H86C 109.5
N8 Er1 N3 179.25(15)
N8 Er1 C27 103.46(16)
N3 Er1 C27 77.20(16)
N8 Er1 C61 76.76(16)
N3 Er1 C61 103.65(16)
C27 Er1 C61 90.46(18)
N8 Er1 C10 102.89(17)
N3 Er1 C10 76.45(17)
C27 Er1 C10 153.63(18)
C61 Er1 C10 96.47(17)
N8 Er1 C44 77.77(15)
N3 Er1 C44 101.80(15)
C27 Er1 C44 97.35(17)
C61 Er1 C44 154.45(17)
C10 Er1 C44 87.27(17)
N11 Er2 N12 112.50(19)
N11 Er2 N13 118.84(18)
N12 Er2 N13 113.89(18)
N11 Er2 Cl1 99.86(14)
N12 Er2 Cl1 107.10(15)
N13 Er2 Cl1 102.24(12)
C10 N1 C8 110.5(5)
C10 N1 C7 125.4(5)
C8 N1 C7 124.1(5)
C10 N2 C9 112.3(5)
C10 N2 C11 125.2(5)
C9 N2 C11 122.5(5)
C18 N3 C16 114.1(4)
C18 N3 Er1 123.0(3)
C16 N3 Er1 122.9(3)
C27 N4 C25 111.2(5)
C27 N4 C23 125.5(4)
C25 N4 C23 123.3(5)
C27 N5 C26 112.6(5)
C27 N5 C28 124.0(5)
C26 N5 C28 123.4(5)
C44 N6 C42 112.2(5)
C44 N6 C41 123.8(5)
C42 N6 C41 123.9(5)
C44 N7 C43 110.3(5)
C44 N7 C45 126.2(4)
C43 N7 C45 123.5(5)
C52 N8 C50 114.1(4)
C52 N8 Er1 123.7(3)
C50 N8 Er1 122.1(3)
C61 N9 C59 112.0(5)
C61 N9 C57 125.0(5)
C59 N9 C57 123.0(5)
C61 N10 C60 111.4(5)
C61 N10 C62 125.0(5)
C60 N10 C62 123.6(5)
Si1 N11 Si2 119.9(3)
Si1 N11 Er2 123.6(3)
Si2 N11 Er2 116.4(3)
Si3 N12 Si4 119.6(4)
Si3 N12 Er2 125.1(3)
Si4 N12 Er2 115.1(3)
Si6 N13 Si5 119.0(3)
Si6 N13 Er2 116.6(2)
Si5 N13 Er2 123.9(3)
N11 Si1 C71 110.4(3)
N11 Si1 C69 115.7(4)
C71 Si1 C69 104.5(5)
N11 Si1 C70 112.1(4)
C71 Si1 C70 107.6(5)
C69 Si1 C70 105.9(5)
N11 Si2 C73 112.9(3)
N11 Si2 C74 113.8(3)
C73 Si2 C74 106.0(4)
N11 Si2 C72 114.2(4)
C73 Si2 C72 103.8(4)
C74 Si2 C72 105.1(4)
N12 Si3 C76 113.1(4)
N12 Si3 C75 114.8(4)
C76 Si3 C75 103.4(5)
N12 Si3 C77 111.8(4)
C76 Si3 C77 106.9(5)
C75 Si3 C77 106.1(4)
N12 Si4 C80 111.4(4)
N12 Si4 C79 114.0(5)
C80 Si4 C79 107.2(5)
N12 Si4 C78 113.2(4)
C80 Si4 C78 107.7(5)
C79 Si4 C78 102.7(6)
N13 Si5 C85 112.9(3)
N13 Si5 C84 114.1(3)
C85 Si5 C84 106.5(5)
N13 Si5 C86 113.9(4)
C85 Si5 C86 104.2(5)
C84 Si5 C86 104.3(4)
N13 Si6 C81 112.6(3)
N13 Si6 C83 111.1(3)
C81 Si6 C83 108.6(4)
N13 Si6 C82 115.7(3)
C81 Si6 C82 105.1(4)
C83 Si6 C82 103.1(4)

loop_
_geom_bond_atom_site_label_1
_geom_bond_atom_site_label_2
_geom_bond_distance
C35 C36 1.3900
C35 C40 1.3900
C35 H35 0.9300
C36 C37 1.3900
C36 H36 0.9300
C37 C38 1.3900
C37 H37 0.9300
C38 C39 1.3900
C38 H38 0.9300
C39 C40 1.3900
C39 H39 0.9300
C40 C41 1.491(6)
C1 C2 1.3900
C1 C6 1.3900
C1 H1 0.9300
C2 C3 1.3900
C2 H2 0.9300
C3 C4 1.3900
C3 H3 0.9300
C4 C5 1.3900
C4 H4 0.9300
C5 C6 1.3900
C5 H5 0.9300
C6 C7 1.488(6)
C29 C30 1.3900
C29 C34 1.3900
C29 C28 1.505(7)
C30 C31 1.3900
C30 H30 0.9300
C31 C32 1.3900
C31 H31 0.9300
C32 C33 1.3900
C32 H32 0.9300
C33 C34 1.3900
C33 H33 0.9300
C34 H34 0.9300
C7 N1 1.468(7)
C7 H7A 0.9700
C7 H7B 0.9700
C8 C9 1.320(8)
C8 N1 1.386(7)
C8 H8 0.9300
C9 N2 1.378(7)
C9 H9 0.9300
C10 N2 1.340(6)
C10 N1 1.365(6)
C10 Er1 2.481(5)
C11 C12 1.395(7)
C11 C16 1.404(7)
C11 N2 1.433(7)
C12 C13 1.362(8)
C12 H12 0.9300
C13 C14 1.386(8)
C13 C17 1.542(8)
C14 C15 1.375(8)
C14 H14 0.9300
C15 C16 1.372(7)
C15 H15 0.9300
C16 N3 1.416(6)
C17 H17A 0.9600
C17 H17B 0.9600
C17 H17C 0.9600
C18 C19 1.394(7)
C18 C23 1.398(7)
C18 N3 1.405(6)
C19 C20 1.379(8)
C19 H19 0.9300
C20 C21 1.365(8)
C20 H20 0.9300
C21 C22 1.372(8)
C21 C24 1.508(8)
C22 C23 1.389(7)
C22 H22 0.9300
C23 N4 1.418(6)
C24 H24A 0.9600
C24 H24B 0.9600
C24 H24C 0.9600
C25 C26 1.331(8)
C25 N4 1.373(7)
C25 H25 0.9300
C26 N5 1.379(7)
C26 H26 0.9300
C27 N5 1.356(6)
C27 N4 1.367(6)
C27 Er1 2.470(5)
C28 N5 1.460(7)
C28 H28A 0.9700
C28 H28B 0.9700
C41 N6 1.448(7)
C41 H41A 0.9700
C41 H41B 0.9700
C42 C43 1.331(8)
C42 N6 1.353(7)
C42 H42 0.9300
C43 N7 1.380(6)
C43 H43 0.9300
C44 N6 1.351(6)
C44 N7 1.362(6)
C44 Er1 2.482(5)
C45 C50 1.381(7)
C45 C46 1.413(7)
C45 N7 1.438(6)
C46 C47 1.369(8)
C46 H46 0.9300
C47 C48 1.385(8)
C47 C51 1.494(8)
C48 C49 1.377(7)
C48 H48 0.9300
C49 C50 1.402(7)
C49 H49 0.9300
C50 N8 1.409(6)
C51 H51A 0.9600
C51 H51B 0.9600
C51 H51C 0.9600
C52 N8 1.401(6)
C52 C53 1.404(7)
C52 C57 1.411(7)
C53 C54 1.376(8)
C53 H53 0.9300
C54 C55 1.389(8)
C54 H54 0.9300
C55 C56 1.357(8)
C55 C58 1.527(9)
C56 C57 1.416(7)
C56 H56 0.9300
C57 N9 1.449(6)
C58 H58A 0.9600
C58 H58B 0.9600
C58 H58C 0.9600
C59 C60 1.328(8)
C59 N9 1.379(7)
C59 H59 0.9300
C60 N10 1.383(7)
C60 H60 0.9300
C61 N10 1.356(6)
C61 N9 1.362(6)
C61 Er1 2.474(5)
C62 N10 1.472(6)
C62 C63 1.504(7)
C62 H62A 0.9700
C62 H62B 0.9700
C63 C64 1.357(8)
C63 C68 1.362(8)
C64 C65 1.401(9)
C64 H64 0.9300
C65 C66 1.364(10)
C65 H65 0.9300
C66 C67 1.329(9)
C66 H66 0.9300
C67 C68 1.386(9)
C67 H67 0.9300
C68 H68 0.9300
C69 Si1 1.913(9)
C69 H69A 0.9600
C69 H69B 0.9600
C69 H69C 0.9600
C70 Si1 1.928(10)
C70 H70A 0.9600
C70 H70B 0.9600
C70 H70C 0.9600
C71 Si1 1.852(9)
C71 H71A 0.9600
C71 H71B 0.9600
C71 H71C 0.9600
C72 Si2 1.926(8)
C72 H72A 0.9600
C72 H72B 0.9600
C72 H72C 0.9600
C73 Si2 1.883(7)
C73 H73A 0.9600
C73 H73B 0.9600
C73 H73C 0.9600
C74 Si2 1.900(8)
C74 H74A 0.9600
C74 H74B 0.9600
C74 H74C 0.9600
C75 Si3 1.855(8)
C75 H75A 0.9600
C75 H75B 0.9600
C75 H75C 0.9600
C76 Si3 1.804(8)
C76 H76A 0.9600
C76 H76B 0.9600
C76 H76C 0.9600
C77 Si3 1.883(7)
C77 H77A 0.9600
C77 H77B 0.9600
C77 H77C 0.9600
C78 Si4 1.893(9)
C78 H78A 0.9600
C78 H78B 0.9600
C78 H78C 0.9600
C79 Si4 1.880(10)
C79 H79A 0.9600
C79 H79B 0.9600
C79 H79C 0.9600
C80 Si4 1.839(9)
C80 H80A 0.9600
C80 H80B 0.9600
C80 H80C 0.9600
C81 Si6 1.875(7)
C81 H81A 0.9600
C81 H81B 0.9600
C81 H81C 0.9600
C82 Si6 1.894(7)
C82 H82A 0.9600
C82 H82B 0.9600
C82 H82C 0.9600
C83 Si6 1.889(7)
C83 H83A 0.9600
C83 H83B 0.9600
C83 H83C 0.9600
C84 Si5 1.879(8)
C84 H84A 0.9600
C84 H84B 0.9600
C84 H84C 0.9600
C85 Si5 1.844(8)
C85 H85A 0.9600
C85 H85B 0.9600
C85 H85C 0.9600
C86 Si5 1.885(8)
C86 H86A 0.9600
C86 H86B 0.9600
C86 H86C 0.9600
Cl1 Er2 2.5426(19)
Er1 N8 2.305(4)
Er1 N3 2.309(4)
Er2 N11 2.230(5)
Er2 N12 2.243(6)
Er2 N13 2.267(4)
N11 Si1 1.696(6)
N11 Si2 1.719(5)
N12 Si3 1.704(6)
N12 Si4 1.708(6)
N13 Si6 1.703(5)
N13 Si5 1.717(5)

loop_
_platon_squeeze_void_nr
_platon_squeeze_void_average_x
_platon_squeeze_void_average_y
_platon_squeeze_void_average_z
_platon_squeeze_void_volume
_platon_squeeze_void_count_electrons
_platon_squeeze_void_content
1 -0.028 0.000 0.000 1252 291 ' '
2 0.064 0.500 0.500 1252 293 ' '
